data_4341809
loop_
_publ_author_name
'Chen, Xiang-Yi'
'Wei, Rong-Jia'
'Zheng, Lan-Sun'
'Tao, Jun'

_publ_section_title
;
 Valence Tautomeric Transitions of Three One-Dimensional Cobalt Complexes.
;
_journal_name_full 'Inorganic chemistry'
_journal_page_first 141125084744006
_journal_paper_doi 10.1021/ic502471v
_journal_year 2014
_chemical_formula_moiety 'C38 H48 Co N4 O4'
_chemical_formula_sum 'C38 H48 Co N4 O4'
_chemical_formula_weight 683.73
_space_group_crystal_system triclinic
_space_group_IT_number 2
_space_group_name_Hall '-P 1'
_space_group_name_H-M_alt 'P -1'
_symmetry_space_group_name_Hall '-P 1'
_symmetry_space_group_name_H-M 'P -1'
_atom_sites_solution_hydrogens geom
_atom_sites_solution_primary iterative
_atom_sites_solution_secondary difmap
_cell_angle_alpha 103.256(6)
_cell_angle_beta 97.143(5)
_cell_angle_gamma 99.588(6)
_cell_formula_units_Z 1
_cell_length_a 8.5650(10)
_cell_length_b 11.039(2)
_cell_length_c 11.651(3)
_cell_measurement_reflns_used 4011
_cell_measurement_temperature 100(2)
_cell_measurement_theta_max 54.98
_cell_measurement_theta_min 6.56
_cell_volume 1042.0(4)
_computing_molecular_graphics
;
O. V. Dolomanov, L. J. Bourhis, R. J. Gildea, J. A. K. Howard and H. Puschmann,
OLEX2: a complete structure solution, refinement and analysis program.
J. Appl. Cryst. (2009). 42, 339-341.
;
_computing_publication_material
;
O. V. Dolomanov, L. J. Bourhis, R. J. Gildea, J. A. K. Howard and H. Puschmann,
OLEX2: a complete structure solution, refinement and analysis program.
J. Appl. Cryst. (2009). 42, 339-341.
;
_computing_structure_refinement
;
SHELXL, G.M. Sheldrick, Acta Cryst.
(2008). A64, 112-122
;
_computing_structure_solution 'J. Appl. Cryst. (2007) 40, 786-790'
_diffrn_ambient_temperature 100(2)
_diffrn_measured_fraction_theta_full 0.994
_diffrn_measured_fraction_theta_max 0.994
_diffrn_measurement_device_type 'Xcalibur, Sapphire3, Gemini ultra'
_diffrn_measurement_method '\w scans'
_diffrn_radiation_monochromator graphite
_diffrn_radiation_type CuK\a
_diffrn_radiation_wavelength 1.54184
_diffrn_reflns_av_R_equivalents 0.1116
_diffrn_reflns_av_unetI/netI 0.1843
_diffrn_reflns_limit_h_max 11
_diffrn_reflns_limit_h_min -10
_diffrn_reflns_limit_k_max 12
_diffrn_reflns_limit_k_min -14
_diffrn_reflns_limit_l_max 15
_diffrn_reflns_limit_l_min -15
_diffrn_reflns_number 10162
_diffrn_reflns_theta_full 89.08
_diffrn_reflns_theta_max 89.08
_diffrn_reflns_theta_min 7.15
_diffrn_source 'fine-focus sealed tube'
_diffrn_standards_decay_% 0
_diffrn_standards_interval_count 0
_diffrn_standards_interval_time 0
_diffrn_standards_number 0
_exptl_absorpt_coefficient_mu 3.527
_exptl_absorpt_correction_T_max 1.0000
_exptl_absorpt_correction_T_min 0.81510
_exptl_absorpt_correction_type multi-scan
_exptl_absorpt_process_details
;
CrysAlisPro, Agilent Technologies,
Version 1.171.36.20 (release 27-06-2012 CrysAlis171 .NET)
(compiled Jul 11 2012,15:38:31)
Empirical absorption correction using spherical harmonics,
 implemented in SCALE3 ABSPACK scaling algorithm.
;
_exptl_crystal_colour dark_green
_exptl_crystal_density_diffrn 1.090
_exptl_crystal_density_method 'not measured'
_exptl_crystal_description BLOCK
_exptl_crystal_F_000 363
_exptl_crystal_size_max 0.18
_exptl_crystal_size_mid 0.08
_exptl_crystal_size_min 0.07
_refine_diff_density_max 0.458
_refine_diff_density_min -0.473
_refine_diff_density_rms 0.243
_refine_ls_extinction_method none
_refine_ls_goodness_of_fit_ref 1.000
_refine_ls_hydrogen_treatment constr
_refine_ls_matrix_type full
_refine_ls_number_parameters 220
_refine_ls_number_reflns 4736
_refine_ls_number_restraints 0
_refine_ls_restrained_S_all 1.000
_refine_ls_R_factor_all 0.1514
_refine_ls_R_factor_gt 0.0823
_refine_ls_shift/su_max 0.000
_refine_ls_shift/su_mean 0.000
_refine_ls_structure_factor_coef Fsqd
_refine_ls_weighting_details 'calc w=1/[\s^2^(Fo^2^)+(0.1000P)^2^+0.0000P] where P=(Fo^2^+2Fc^2^)/3'
_refine_ls_weighting_scheme calc
_refine_ls_wR_factor_gt 0.2121
_refine_ls_wR_factor_ref 0.2442
_reflns_number_gt 2147
_reflns_number_total 4736
_reflns_threshold_expression >2sigma(I)
_cod_data_source_file ic502471v_si_002.cif
_cod_data_source_block 2at100K
_cod_original_cell_volume 1042.0(3)
_cod_database_code 4341809

loop_
_space_group_symop_id
_space_group_symop_operation_xyz
1 'x, y, z'
2 '-x, -y, -z'

loop_
_atom_site_label
_atom_site_type_symbol
_atom_site_fract_x
_atom_site_fract_y
_atom_site_fract_z
_atom_site_U_iso_or_equiv
_atom_site_adp_type
_atom_site_occupancy
_atom_site_symmetry_multiplicity
_atom_site_calc_flag
_atom_site_refinement_flags
Co1 Co 0.5000 0.0000 0.0000 0.0142(7) Uani 1 2 d S
O1 O 0.3964(9) 0.1035(7) 0.1068(7) 0.030(2) Uani 1 1 d .
O2 O 0.6481(9) 0.0027(7) 0.1350(7) 0.030(2) Uani 1 1 d .
N1 N 0.3640(13) -0.1510(9) 0.0157(9) 0.036(3) Uani 1 1 d .
N2 N 0.0671(11) -0.4908(10) 0.0287(9) 0.039(3) Uani 1 1 d .
C1 C 0.4239(15) -0.2509(12) 0.0352(12) 0.037(3) Uani 1 1 d .
H1 H 0.5343 -0.2463 0.0449 0.045 Uiso 1 1 calc R
C2 C 0.3241(14) -0.3601(11) 0.0411(11) 0.033(3) Uani 1 1 d .
H2 H 0.3677 -0.4263 0.0599 0.039 Uiso 1 1 calc R
C3 C 0.1667(16) -0.3710(12) 0.0203(12) 0.039(3) Uani 1 1 d .
C4 C 0.1050(15) -0.2706(12) 0.0072(12) 0.040(3) Uani 1 1 d .
H4 H -0.0056 -0.2768 -0.0005 0.048 Uiso 1 1 calc R
C5 C 0.2015(13) -0.1573(12) 0.0047(12) 0.037(3) Uani 1 1 d .
H5 H 0.1573 -0.0878 -0.0041 0.045 Uiso 1 1 calc R
C6 C 0.4746(13) 0.1252(10) 0.2182(10) 0.025(3) Uani 1 1 d .
C7 C 0.6113(14) 0.0719(10) 0.2317(10) 0.027(3) Uani 1 1 d .
C8 C 0.7067(15) 0.0930(11) 0.3420(11) 0.034(3) Uani 1 1 d .
H8 H 0.7984 0.0586 0.3493 0.041 Uiso 1 1 calc R
C9 C 0.6614(15) 0.1686(11) 0.4445(12) 0.036(3) Uani 1 1 d .
C10 C 0.5225(15) 0.2197(11) 0.4256(12) 0.037(3) Uani 1 1 d .
H10 H 0.4934 0.2700 0.4919 0.044 Uiso 1 1 calc R
C11 C 0.4284(13) 0.2010(11) 0.3181(11) 0.026(3) Uani 1 1 d .
C12 C 0.7542(15) 0.1928(11) 0.5721(11) 0.034(3) Uani 1 1 d .
C13 C 0.6553(18) 0.1509(15) 0.6524(13) 0.056(4) Uani 1 1 d .
H13A H 0.7215 0.1570 0.7271 0.084 Uiso 1 1 calc R
H13B H 0.6012 0.0642 0.6178 0.084 Uiso 1 1 calc R
H13C H 0.5773 0.2035 0.6659 0.084 Uiso 1 1 calc R
C14 C 0.8239(19) 0.3316(12) 0.6159(13) 0.057(4) Uani 1 1 d .
H14A H 0.8769 0.3502 0.6974 0.086 Uiso 1 1 calc R
H14B H 0.7396 0.3786 0.6115 0.086 Uiso 1 1 calc R
H14C H 0.9000 0.3553 0.5671 0.086 Uiso 1 1 calc R
C15 C 0.8955(16) 0.1242(14) 0.5727(14) 0.056(4) Uani 1 1 d .
H15A H 0.9810 0.1692 0.5431 0.084 Uiso 1 1 calc R
H15B H 0.8612 0.0393 0.5224 0.084 Uiso 1 1 calc R
H15C H 0.9330 0.1211 0.6529 0.084 Uiso 1 1 calc R
C16 C 0.2762(15) 0.2610(12) 0.3013(12) 0.037(3) Uani 1 1 d .
C17 C 0.2448(16) 0.3359(15) 0.4220(14) 0.056(4) Uani 1 1 d .
H17A H 0.1584 0.3790 0.4083 0.085 Uiso 1 1 calc R
H17B H 0.3401 0.3972 0.4629 0.085 Uiso 1 1 calc R
H17C H 0.2164 0.2784 0.4701 0.085 Uiso 1 1 calc R
C18 C 0.1369(15) 0.1606(14) 0.2523(15) 0.062(5) Uani 1 1 d .
H18A H 0.1141 0.1147 0.3110 0.092 Uiso 1 1 calc R
H18B H 0.1574 0.1037 0.1827 0.092 Uiso 1 1 calc R
H18C H 0.0463 0.1965 0.2305 0.092 Uiso 1 1 calc R
C19 C 0.3008(17) 0.3499(13) 0.2242(12) 0.049(4) Uani 1 1 d .
H19A H 0.2044 0.3813 0.2089 0.074 Uiso 1 1 calc R
H19B H 0.3263 0.3061 0.1499 0.074 Uiso 1 1 calc R
H19C H 0.3876 0.4197 0.2640 0.074 Uiso 1 1 calc R

loop_
_atom_site_aniso_label
_atom_site_aniso_U_11
_atom_site_aniso_U_22
_atom_site_aniso_U_33
_atom_site_aniso_U_23
_atom_site_aniso_U_13
_atom_site_aniso_U_12
Co1 0.0202(14) 0.0104(12) 0.0102(13) 0.0033(10) 0.0024(10) -0.0032(10)
O1 0.034(5) 0.024(4) 0.028(5) 0.000(4) 0.004(4) -0.001(4)
O2 0.036(5) 0.024(4) 0.029(5) 0.011(4) 0.007(4) 0.001(4)
N1 0.046(7) 0.032(6) 0.030(6) 0.014(5) 0.009(5) 0.002(5)
N2 0.034(6) 0.036(6) 0.038(7) 0.009(6) -0.002(5) -0.012(6)
C1 0.028(7) 0.035(7) 0.052(9) 0.016(7) 0.011(6) 0.010(6)
C2 0.030(7) 0.028(6) 0.036(8) 0.009(6) 0.004(6) -0.007(6)
C3 0.049(9) 0.030(7) 0.033(8) 0.011(6) 0.003(7) -0.002(7)
C4 0.029(7) 0.045(8) 0.040(8) 0.016(7) -0.013(6) 0.001(6)
C5 0.012(6) 0.041(7) 0.059(10) 0.017(7) 0.011(6) -0.003(6)
C6 0.028(7) 0.020(6) 0.024(7) 0.006(5) 0.001(5) -0.005(5)
C7 0.047(8) 0.011(5) 0.018(6) 0.003(5) 0.002(6) -0.007(5)
C8 0.037(7) 0.033(7) 0.026(7) 0.005(6) 0.005(6) -0.001(6)
C9 0.044(8) 0.029(7) 0.036(8) 0.014(6) 0.005(6) 0.005(6)
C10 0.047(8) 0.030(7) 0.042(8) 0.012(6) 0.024(7) 0.013(6)
C11 0.025(6) 0.031(6) 0.024(7) 0.010(5) 0.002(5) 0.006(5)
C12 0.043(8) 0.033(7) 0.026(7) 0.010(6) 0.004(6) 0.008(6)
C13 0.060(10) 0.071(11) 0.043(10) 0.026(8) 0.009(8) 0.015(9)
C14 0.083(12) 0.034(8) 0.042(10) 0.002(7) -0.013(8) 0.005(8)
C15 0.050(9) 0.066(10) 0.051(10) 0.007(8) -0.007(7) 0.029(8)
C16 0.038(8) 0.041(8) 0.033(8) 0.006(6) 0.010(6) 0.011(7)
C17 0.035(8) 0.077(11) 0.060(11) 0.007(9) 0.021(7) 0.023(8)
C18 0.032(8) 0.077(12) 0.080(13) 0.020(10) 0.007(8) 0.024(9)
C19 0.063(10) 0.063(10) 0.036(9) 0.016(7) 0.013(7) 0.047(8)

loop_
_atom_type_symbol
_atom_type_description
_atom_type_scat_dispersion_real
_atom_type_scat_dispersion_imag
_atom_type_scat_source
H H 0.0000 0.0000 'International Tables Vol C Tables 4.2.6.8 and 6.1.1.4'
C C 0.0181 0.0091 'International Tables Vol C Tables 4.2.6.8 and 6.1.1.4'
O O 0.0492 0.0322 'International Tables Vol C Tables 4.2.6.8 and 6.1.1.4'
Co Co -2.3653 3.6143 'International Tables Vol C Tables 4.2.6.8 and 6.1.1.4'
N N 0.0311 0.0180 'International Tables Vol C Tables 4.2.6.8 and 6.1.1.4'

loop_
_geom_angle_atom_site_label_1
_geom_angle_atom_site_label_2
_geom_angle_atom_site_label_3
_geom_angle
_geom_angle_site_symmetry_1
_geom_angle_site_symmetry_3
O1 Co1 O1 179.999(1) 2_655 .
O1 Co1 N1 90.6(4) 2_655 2_655
O1 Co1 N1 89.4(4) . 2_655
O1 Co1 N1 89.4(4) 2_655 .
O1 Co1 N1 90.6(4) . .
O2 Co1 O1 87.0(3) . .
O2 Co1 O1 87.0(3) 2_655 2_655
O2 Co1 O1 93.0(3) . 2_655
O2 Co1 O1 93.0(3) 2_655 .
O2 Co1 O2 179.998(1) . 2_655
O2 Co1 N1 88.7(4) 2_655 .
O2 Co1 N1 91.3(4) 2_655 2_655
O2 Co1 N1 88.7(4) . 2_655
O2 Co1 N1 91.3(4) . .
N1 Co1 N1 179.999(1) 2_655 .
C6 O1 Co1 109.2(7) . .
C7 O2 Co1 109.7(7) . .
C1 N1 Co1 121.8(8) . .
C1 N1 C5 119.2(10) . .
C5 N1 Co1 119.0(8) . .
N2 N2 C3 111.0(14) 2_545 .
N1 C1 C2 121.0(11) . .
C3 C2 C1 120.2(12) . .
C2 C3 N2 117.2(11) . .
C2 C3 C4 119.6(12) . .
C4 C3 N2 122.8(12) . .
C3 C4 C5 121.8(12) . .
N1 C5 C4 117.9(12) . .
O1 C6 C7 116.4(10) . .
O1 C6 C11 123.0(10) . .
C7 C6 C11 120.6(11) . .
O2 C7 C6 117.6(10) . .
O2 C7 C8 120.7(11) . .
C8 C7 C6 121.7(11) . .
C7 C8 C9 118.5(12) . .
C8 C9 C12 122.8(11) . .
C10 C9 C8 117.3(12) . .
C10 C9 C12 119.8(12) . .
C11 C10 C9 124.9(12) . .
C6 C11 C16 120.0(10) . .
C10 C11 C6 116.9(11) . .
C10 C11 C16 123.1(11) . .
C13 C12 C9 112.8(12) . .
C13 C12 C14 110.8(12) . .
C13 C12 C15 107.4(12) . .
C14 C12 C9 107.7(10) . .
C14 C12 C15 106.7(12) . .
C15 C12 C9 111.2(11) . .
C17 C16 C11 111.3(11) . .
C18 C16 C11 109.1(11) . .
C18 C16 C17 106.5(11) . .
C18 C16 C19 112.3(13) . .
C19 C16 C11 109.6(10) . .
C19 C16 C17 108.1(11) . .

loop_
_geom_bond_atom_site_label_1
_geom_bond_atom_site_label_2
_geom_bond_distance
_geom_bond_site_symmetry_2
Co1 O1 1.898(8) .
Co1 O1 1.898(8) 2_655
Co1 O2 1.885(8) .
Co1 O2 1.885(8) 2_655
Co1 N1 1.927(10) .
Co1 N1 1.927(10) 2_655
O1 C6 1.333(14) .
O2 C7 1.314(13) .
N1 C1 1.344(15) .
N1 C5 1.370(15) .
N2 N2 1.215(19) 2_545
N2 C3 1.480(15) .
C1 C2 1.377(15) .
C2 C3 1.319(17) .
C3 C4 1.336(17) .
C4 C5 1.388(16) .
C6 C7 1.403(13) .
C6 C11 1.411(15) .
C7 C8 1.383(16) .
C8 C9 1.428(17) .
C9 C10 1.414(17) .
C9 C12 1.539(18) .
C10 C11 1.354(17) .
C11 C16 1.569(17) .
C12 C13 1.439(18) .
C12 C14 1.492(16) .
C12 C15 1.531(17) .
C16 C17 1.538(18) .
C16 C18 1.442(17) .
C16 C19 1.482(18) .
